data_7719055
loop_
_publ_author_name
'N&#x11b;mec, Vlastimil'
'Samsonov, Maksim A.'
'R&#x16f;&#x17e;i&#x10d;kov&#xe1;, Zde&#x148;ka'
'Vr&#xe1;na, Jan'
'R&#x16f;&#x17e;i&#x10d;ka, Ale&#x161;'

_publ_section_title
;
 The investigation of the steric hindrance of anilines by means of
 reactions with PCl<sub>3</sub> and BCl<sub>3</sub>.
;
_journal_issue 31
_journal_name_full 'Dalton transactions (Cambridge, England : 2003)'
_journal_page_first 11845
_journal_page_last 11856
_journal_paper_doi 10.1039/d5dt01182e
_journal_volume 54
_journal_year 2025
_chemical_formula_moiety '0.85(C36 H35 N2 P), 0.15(C34 H29 Cl N P), 0.5(C7 H8)'
_chemical_formula_sum 'C39.2 H38.1 Cl0.15 N1.85 P'
_chemical_formula_weight 571.40
_space_group_crystal_system monoclinic
_space_group_IT_number 15
_space_group_name_Hall '-C 2yc'
_space_group_name_H-M_alt 'C 1 2/c 1'
_atom_sites_solution_hydrogens geom
_audit_creation_method SHELXL-2019/1
_audit_update_record
;
2025-07-01 deposited with the CCDC.	2025-07-02 downloaded from the CCDC.
;
_cell_angle_alpha 90
_cell_angle_beta 107.159(3)
_cell_angle_gamma 90
_cell_formula_units_Z 8
_cell_length_a 21.3526(14)
_cell_length_b 14.6647(8)
_cell_length_c 20.2235(15)
_cell_measurement_reflns_used 46235
_cell_measurement_temperature 150(2)
_cell_measurement_theta_max 27.5
_cell_measurement_theta_min 1
_cell_volume 6050.7(7)
_computing_cell_refinement 'APEX4 v2022.10-0 (Bruker AXS)'
_computing_data_collection 'Bruker Instrument Service vV6.2.3'
_computing_data_reduction 'SAINT V8.37A (Bruker AXS Inc., 2015)'
_computing_molecular_graphics 'Platon (Spek, 2009)'
_computing_publication_material 'Platon (Spek, 2009)'
_computing_structure_refinement 'SHELXL-2019/1 (Sheldrick, 2019)'
_computing_structure_solution 'XT, VERSION 2014/5'
_diffrn_ambient_temperature 150(2)
_diffrn_detector_area_resol_mean 10.4167
_diffrn_measured_fraction_theta_full 0.992
_diffrn_measured_fraction_theta_max 0.989
_diffrn_measurement_device_type 'Bruker D8 - Venture'
_diffrn_measurement_method '\f and \w scans to fill the Ewald sphere'
_diffrn_radiation_type MoK\a
_diffrn_radiation_wavelength 0.71073
_diffrn_reflns_av_R_equivalents 0.0585
_diffrn_reflns_av_unetI/netI 0.0358
_diffrn_reflns_Laue_measured_fraction_full 0.992
_diffrn_reflns_Laue_measured_fraction_max 0.989
_diffrn_reflns_limit_h_max 27
_diffrn_reflns_limit_h_min -27
_diffrn_reflns_limit_k_max 19
_diffrn_reflns_limit_k_min -19
_diffrn_reflns_limit_l_max 26
_diffrn_reflns_limit_l_min -26
_diffrn_reflns_number 46235
_diffrn_reflns_point_group_measured_fraction_full 0.992
_diffrn_reflns_point_group_measured_fraction_max 0.989
_diffrn_reflns_theta_full 25.242
_diffrn_reflns_theta_max 27.606
_diffrn_reflns_theta_min 2.935
_diffrn_source 'sealed X-ray tube'
_exptl_absorpt_coefficient_mu 0.135
_exptl_absorpt_correction_T_max 0.7456
_exptl_absorpt_correction_T_min 0.6591
_exptl_absorpt_correction_type multi-scan
_exptl_absorpt_process_details
;
SADABS-2016/2 - Bruker AXS area detector
scaling and absorption correction
Reference: Krause, L., Herbst-Irmer, R., Sheldrick G.M. & Stalke D.,
 J. Appl. Cryst. 48 (2015) 3-10.
;
_exptl_crystal_colour orange
_exptl_crystal_density_diffrn 1.255
_exptl_crystal_description prism
_exptl_crystal_F_000 2430
_exptl_crystal_size_max 0.593
_exptl_crystal_size_mid 0.568
_exptl_crystal_size_min 0.388
_refine_diff_density_max 0.313
_refine_diff_density_min -0.480
_refine_diff_density_rms 0.062
_refine_ls_extinction_method none
_refine_ls_goodness_of_fit_ref 1.050
_refine_ls_hydrogen_treatment constr
_refine_ls_matrix_type full
_refine_ls_number_parameters 412
_refine_ls_number_reflns 6946
_refine_ls_number_restraints 601
_refine_ls_restrained_S_all 1.015
_refine_ls_R_factor_all 0.0685
_refine_ls_R_factor_gt 0.0537
_refine_ls_shift/su_max 0.000
_refine_ls_shift/su_mean 0.000
_refine_ls_structure_factor_coef Fsqd
_refine_ls_weighting_details 'w=1/[\s^2^(Fo^2^)+(0.0662P)^2^+10.7949P] where P=(Fo^2^+2Fc^2^)/3'
_refine_ls_weighting_scheme calc
_refine_ls_wR_factor_gt 0.1381
_refine_ls_wR_factor_ref 0.1511
_reflns_Friedel_coverage 0.000
_reflns_number_gt 5717
_reflns_number_total 6946
_reflns_threshold_expression 'I > 2\s(I)'
_cod_data_source_file d5dt01182e3.cif
_cod_data_source_block mo_jvr201015P1
_cod_depositor_comments 'Adding full bibliography for 7719051--7719060.cif.'
_cod_original_sg_symbol_H-M 'C 2/c'
_cod_original_formula_sum 'C39.20 H38.10 Cl0.15 N1.85 P'
_cod_database_code 7719055
_shelx_shelxl_version_number 2019/1
_shelx_space_group_comment
;
The symmetry employed for this shelxl refinement is uniquely defined
by the following loop, which should always be used as a source of
symmetry information in preference to the above space-group names.
They are only intended as comments.
;
_shelx_estimated_absorpt_t_min 0.924
_shelx_estimated_absorpt_t_max 0.949
_exptl_absorpt_special_details
;
The ratio of minimum to maximum
apparent transmission was 0.884
;

loop_
_space_group_symop_operation_xyz
'x, y, z'
'-x, y, -z+1/2'
'x+1/2, y+1/2, z'
'-x+1/2, y+1/2, -z+1/2'
'-x, -y, -z'
'x, -y, z-1/2'
'-x+1/2, -y+1/2, -z'
'x+1/2, -y+1/2, z-1/2'

loop_
_atom_site_label
_atom_site_type_symbol
_atom_site_fract_x
_atom_site_fract_y
_atom_site_fract_z
_atom_site_U_iso_or_equiv
_atom_site_adp_type
_atom_site_occupancy
_atom_site_site_symmetry_order
_atom_site_calc_flag
_atom_site_refinement_flags_posn
_atom_site_refinement_flags_adp
_atom_site_refinement_flags_occupancy
_atom_site_disorder_assembly
_atom_site_disorder_group
P1 P 0.75521(4) 0.37031(6) 0.67875(5) 0.02309(18) Uani 0.85 1 d . . P A 1
N1 N 0.72562(12) 0.27291(13) 0.67548(13) 0.0189(5) Uani 0.85 1 d . . P A 1
N2 N 0.83455(14) 0.35323(17) 0.67973(14) 0.0284(5) Uani 0.85 1 d . . P A 1
C1 C 0.6660(2) 0.2365(3) 0.67952(15) 0.0141(6) Uani 0.85 1 d . . P A 1
C2 C 0.6571(2) 0.2134(3) 0.74457(13) 0.0138(6) Uani 0.85 1 d . . P A 1
C3 C 0.5999(3) 0.1674(4) 0.7445(2) 0.0192(5) Uani 0.85 1 d . . P A 1
H3 H 0.593609 0.150619 0.787496 0.023 Uiso 0.85 1 calc R U P A 1
C4 C 0.5519(2) 0.1456(4) 0.6838(3) 0.0222(7) Uani 0.85 1 d . . P A 1
H4 H 0.513491 0.113913 0.685238 0.027 Uiso 0.85 1 calc R U P A 1
C5 C 0.5603(3) 0.1703(4) 0.6211(3) 0.0188(7) Uani 0.85 1 d . . P A 1
H5 H 0.526597 0.156763 0.579684 0.023 Uiso 0.85 1 calc R U P A 1
C6 C 0.6167(3) 0.2146(4) 0.61672(17) 0.0155(5) Uani 0.85 1 d . . P A 1
C7 C 0.7094(3) 0.2361(2) 0.8119(3) 0.0149(7) Uani 0.85 1 d . . P A 1
C8 C 0.7202(3) 0.3419(3) 0.8159(4) 0.0167(5) Uani 0.85 1 d . . P A 1
C9 C 0.6710(2) 0.4043(3) 0.7843(4) 0.0201(6) Uani 0.85 1 d . . P A 1
H9 H 0.628918 0.382235 0.758987 0.024 Uiso 0.85 1 calc R U P A 1
C10 C 0.68208(16) 0.4975(3) 0.7889(3) 0.0234(7) Uani 0.85 1 d . . P A 1
H10 H 0.647567 0.538308 0.767211 0.028 Uiso 0.85 1 calc R U P A 1
C11 C 0.74316(16) 0.5317(3) 0.8250(2) 0.0252(8) Uani 0.85 1 d . . P A 1
H11 H 0.750818 0.595573 0.828238 0.030 Uiso 0.85 1 calc R U P A 1
C12 C 0.7929(2) 0.4709(3) 0.8562(3) 0.0281(8) Uani 0.85 1 d . . P A 1
H12 H 0.835216 0.493342 0.880374 0.034 Uiso 0.85 1 calc R U P A 1
C13 C 0.7814(2) 0.3774(3) 0.8525(3) 0.0235(7) Uani 0.85 1 d . . P A 1
H13 H 0.815792 0.336870 0.875227 0.028 Uiso 0.85 1 calc R U P A 1
C14 C 0.6841(2) 0.2114(2) 0.87351(19) 0.0206(4) Uani 0.85 1 d . . P A 1
C15 C 0.70195(14) 0.1292(2) 0.90888(13) 0.0303(6) Uani 0.85 1 d . . P A 1
H15 H 0.734343 0.091974 0.898709 0.036 Uiso 0.85 1 calc R U P A 1
C16 C 0.67309(15) 0.1009(2) 0.95878(15) 0.0407(7) Uani 0.85 1 d . . P A 1
H16 H 0.686333 0.044966 0.982506 0.049 Uiso 0.85 1 calc R U P A 1
C17 C 0.62540(16) 0.1531(2) 0.97420(16) 0.0350(7) Uani 0.85 1 d . . P A 1
H17 H 0.604446 0.132304 1.006809 0.042 Uiso 0.85 1 calc R U P A 1
C18 C 0.60871(13) 0.2358(2) 0.94160(14) 0.0287(6) Uani 0.85 1 d . . P A 1
H18 H 0.576755 0.273117 0.952542 0.034 Uiso 0.85 1 calc R U P A 1
C19 C 0.63846(14) 0.26513(19) 0.89262(15) 0.0261(6) Uani 0.85 1 d . . P A 1
H19 H 0.627346 0.323251 0.871701 0.031 Uiso 0.85 1 calc R U P A 1
C20 C 0.7742(4) 0.1884(4) 0.8175(5) 0.0203(9) Uani 0.85 1 d . . P A 1
H20A H 0.803369 0.194308 0.864838 0.030 Uiso 0.85 1 calc R U P A 1
H20B H 0.794772 0.216560 0.785177 0.030 Uiso 0.85 1 calc R U P A 1
H20C H 0.766047 0.123715 0.806054 0.030 Uiso 0.85 1 calc R U P A 1
C21 C 0.6221(3) 0.2425(6) 0.5444(5) 0.0165(8) Uani 0.85 1 d . . P A 1
C22 C 0.5636(3) 0.2088(4) 0.4854(3) 0.0213(5) Uani 0.85 1 d . . P A 1
C23 C 0.5559(3) 0.1161(4) 0.4675(3) 0.0308(6) Uani 0.85 1 d . . P A 1
H23 H 0.587646 0.073529 0.492538 0.037 Uiso 0.85 1 calc R U P A 1
C24 C 0.5030(2) 0.0850(3) 0.4140(2) 0.0377(8) Uani 0.85 1 d . . P A 1
H24 H 0.498865 0.021922 0.402996 0.045 Uiso 0.85 1 calc R U P A 1
C25 C 0.45627(15) 0.1459(2) 0.37685(17) 0.0374(8) Uani 0.85 1 d . . P A 1
H25 H 0.420688 0.125211 0.339441 0.045 Uiso 0.85 1 calc R U P A 1
C26 C 0.46194(17) 0.2365(2) 0.39463(16) 0.0358(7) Uani 0.85 1 d . . P A 1
H26 H 0.429491 0.278379 0.369906 0.043 Uiso 0.85 1 calc R U P A 1
C27 C 0.5148(2) 0.2680(2) 0.44860(18) 0.0259(6) Uani 0.85 1 d . . P A 1
H27 H 0.517440 0.330839 0.460379 0.031 Uiso 0.85 1 calc R U P A 1
C28 C 0.6286(3) 0.3455(3) 0.5393(3) 0.0193(6) Uani 0.85 1 d . . P A 1
C29 C 0.6001(3) 0.4048(3) 0.5761(3) 0.0269(6) Uani 0.85 1 d . . P A 1
H29 H 0.578069 0.380497 0.606697 0.032 Uiso 0.85 1 calc R U P A 1
C30 C 0.6034(2) 0.4989(3) 0.5687(2) 0.0352(8) Uani 0.85 1 d . . P A 1
H30 H 0.584189 0.538202 0.594622 0.042 Uiso 0.85 1 calc R U P A 1
C31 C 0.63446(17) 0.5354(2) 0.52403(19) 0.0356(8) Uani 0.85 1 d . . P A 1
H31 H 0.637073 0.599646 0.519454 0.043 Uiso 0.85 1 calc R U P A 1
C32 C 0.66170(19) 0.4782(3) 0.4860(2) 0.0332(8) Uani 0.85 1 d . . P A 1
H32 H 0.682360 0.503078 0.454379 0.040 Uiso 0.85 1 calc R U P A 1
C33 C 0.6590(3) 0.3840(3) 0.4938(3) 0.0247(6) Uani 0.85 1 d . . P A 1
H33 H 0.678288 0.345272 0.467536 0.030 Uiso 0.85 1 calc R U P A 1
C34 C 0.6860(4) 0.1942(6) 0.5334(5) 0.0212(8) Uani 0.85 1 d . . P A 1
H34A H 0.682876 0.194562 0.484038 0.032 Uiso 0.85 1 calc R U P A 1
H34B H 0.688566 0.131115 0.549937 0.032 Uiso 0.85 1 calc R U P A 1
H34C H 0.725310 0.227489 0.559379 0.032 Uiso 0.85 1 calc R U P A 1
C35 C 0.87448(15) 0.4341(2) 0.68593(17) 0.0490(7) Uani 0.85 1 d . . P A 1
H35A H 0.847479 0.488196 0.685610 0.059 Uiso 0.85 1 calc R U P A 1
H35B H 0.910177 0.431817 0.729425 0.059 Uiso 0.85 1 calc R U P A 1
H35C H 0.892874 0.437037 0.646945 0.059 Uiso 0.85 1 calc R U P A 1
C36 C 0.86403(18) 0.2669(2) 0.67911(18) 0.0283(7) Uani 0.85 1 d . . P A 1
H36A H 0.831072 0.218962 0.674661 0.034 Uiso 0.85 1 calc R U P A 1
H36B H 0.882060 0.263614 0.639872 0.034 Uiso 0.85 1 calc R U P A 1
H36C H 0.899363 0.258394 0.722352 0.034 Uiso 0.85 1 calc R U P A 1
Cl1 Cl 0.8521(2) 0.3135(8) 0.6757(3) 0.066(3) Uani 0.15 1 d . . P B 2
P1A P 0.7683(3) 0.3582(5) 0.6730(4) 0.02309(18) Uani 0.15 1 d . . P B 2
N1A N 0.7165(9) 0.2994(10) 0.6753(9) 0.0189(5) Uani 0.15 1 d . . P B 2
C1A C 0.6650(13) 0.236(2) 0.6669(12) 0.0141(6) Uani 0.15 1 d G . P B 2
C2A C 0.6591(13) 0.216(2) 0.7319(10) 0.0138(6) Uani 0.15 1 d G . P B 2
C3A C 0.6016(15) 0.177(2) 0.7378(14) 0.0192(5) Uani 0.15 1 d G . P B 2
H3A H 0.597558 0.162353 0.782148 0.023 Uiso 0.15 1 calc R U P B 2
C4A C 0.5501(13) 0.159(3) 0.6787(19) 0.0222(7) Uani 0.15 1 d G . P B 2
H4A H 0.510780 0.131947 0.682745 0.027 Uiso 0.15 1 calc R U P B 2
C5A C 0.5560(15) 0.179(3) 0.6138(15) 0.0188(7) Uani 0.15 1 d G . P B 2
H5A H 0.520754 0.167047 0.573429 0.023 Uiso 0.15 1 calc R U P B 2
C6A C 0.6135(17) 0.218(3) 0.6079(10) 0.0155(5) Uani 0.15 1 d G . P B 2
C7A C 0.711(2) 0.253(2) 0.813(2) 0.0149(7) Uani 0.15 1 d . . P B 2
C8A C 0.7267(16) 0.3420(15) 0.816(2) 0.0167(5) Uani 0.15 1 d G . P B 2
C9A C 0.6704(13) 0.3919(19) 0.785(2) 0.0201(6) Uani 0.15 1 d G . P B 2
H9A H 0.630536 0.361173 0.763004 0.024 Uiso 0.15 1 calc R U P B 2
C10A C 0.6725(11) 0.4866(18) 0.7858(17) 0.0201(6) Uani 0.15 1 d G . P B 2
H10A H 0.634012 0.520666 0.764342 0.024 Uiso 0.15 1 calc R U P B 2
C11A C 0.7309(12) 0.5315(15) 0.8179(15) 0.0201(6) Uani 0.15 1 d G . P B 2
H11A H 0.732286 0.596270 0.818478 0.024 Uiso 0.15 1 calc R U P B 2
C12A C 0.7872(11) 0.4817(19) 0.8493(16) 0.0201(6) Uani 0.15 1 d G . P B 2
H12A H 0.827084 0.512382 0.871276 0.024 Uiso 0.15 1 calc R U P B 2
C13A C 0.7851(13) 0.3869(19) 0.8485(19) 0.0201(6) Uani 0.15 1 d G . P B 2
H13A H 0.823609 0.352889 0.869940 0.024 Uiso 0.15 1 calc R U P B 2
C14A C 0.6856(11) 0.2027(13) 0.8732(10) 0.0206(4) Uani 0.15 1 d G . P B 2
C15A C 0.6936(8) 0.1107(11) 0.8903(8) 0.0303(6) Uani 0.15 1 d G . P B 2
H15A H 0.718128 0.072740 0.869008 0.036 Uiso 0.15 1 calc R U P B 2
C16A C 0.6659(8) 0.0744(8) 0.9386(7) 0.0303(6) Uani 0.15 1 d G . P B 2
H16A H 0.671373 0.011598 0.950347 0.036 Uiso 0.15 1 calc R U P B 2
C17A C 0.6301(8) 0.1300(11) 0.9698(8) 0.0303(6) Uani 0.15 1 d G . P B 2
H17A H 0.611077 0.105220 1.002832 0.036 Uiso 0.15 1 calc R U P B 2
C18A C 0.6220(9) 0.2220(11) 0.9527(10) 0.0303(6) Uani 0.15 1 d G . P B 2
H18A H 0.597535 0.259985 0.973978 0.036 Uiso 0.15 1 calc R U P B 2
C19A C 0.6498(11) 0.2583(10) 0.9044(11) 0.0303(6) Uani 0.15 1 d G . P B 2
H19A H 0.644289 0.321128 0.892639 0.036 Uiso 0.15 1 calc R U P B 2
C20A C 0.772(3) 0.174(3) 0.815(3) 0.0203(9) Uani 0.15 1 d . . P B 2
H20D H 0.805173 0.176144 0.860183 0.030 Uiso 0.15 1 calc R U P B 2
H20E H 0.791849 0.188057 0.778530 0.030 Uiso 0.15 1 calc R U P B 2
H20F H 0.752500 0.112654 0.807462 0.030 Uiso 0.15 1 calc R U P B 2
C21A C 0.630(2) 0.237(4) 0.542(3) 0.0165(8) Uani 0.15 1 d . . P B 2
C22A C 0.5626(16) 0.202(2) 0.4842(15) 0.0213(5) Uani 0.15 1 d G . P B 2
C23A C 0.5618(16) 0.108(2) 0.4765(15) 0.0308(6) Uani 0.15 1 d G . P B 2
H23A H 0.594310 0.071432 0.507501 0.037 Uiso 0.15 1 calc R U P B 2
C24A C 0.5133(13) 0.0666(13) 0.4234(14) 0.0308(6) Uani 0.15 1 d G . P B 2
H24A H 0.512678 0.002218 0.418143 0.037 Uiso 0.15 1 calc R U P B 2
C25A C 0.4656(10) 0.1197(12) 0.3781(10) 0.0308(6) Uani 0.15 1 d G . P B 2
H25A H 0.432481 0.091617 0.341781 0.037 Uiso 0.15 1 calc R U P B 2
C26A C 0.4665(11) 0.2139(12) 0.3858(11) 0.0308(6) Uani 0.15 1 d G . P B 2
H26A H 0.433918 0.250230 0.354775 0.037 Uiso 0.15 1 calc R U P B 2
C27A C 0.5150(15) 0.2551(15) 0.4389(14) 0.0308(6) Uani 0.15 1 d G . P B 2
H27A H 0.515550 0.319445 0.444132 0.037 Uiso 0.15 1 calc R U P B 2
C28A C 0.623(2) 0.3483(14) 0.535(2) 0.0193(6) Uani 0.15 1 d G . P B 2
C29A C 0.5922(19) 0.3956(18) 0.5762(18) 0.0269(6) Uani 0.15 1 d G . P B 2
H29A H 0.571977 0.363073 0.605033 0.032 Uiso 0.15 1 calc R U P B 2
C30A C 0.5910(12) 0.4903(18) 0.5752(13) 0.0269(6) Uani 0.15 1 d G . P B 2
H30A H 0.569891 0.522606 0.603369 0.032 Uiso 0.15 1 calc R U P B 2
C31A C 0.6206(9) 0.5379(13) 0.5330(12) 0.0269(6) Uani 0.15 1 d G . P B 2
H31A H 0.619756 0.602622 0.532352 0.032 Uiso 0.15 1 calc R U P B 2
C32A C 0.6515(12) 0.4906(18) 0.4918(13) 0.0269(6) Uani 0.15 1 d G . P B 2
H32A H 0.671708 0.523104 0.463000 0.032 Uiso 0.15 1 calc R U P B 2
C33A C 0.6527(18) 0.3959(18) 0.4928(17) 0.0269(6) Uani 0.15 1 d G . P B 2
H33A H 0.673795 0.363570 0.464663 0.032 Uiso 0.15 1 calc R U P B 2
C34A C 0.678(2) 0.202(4) 0.533(3) 0.0212(8) Uani 0.15 1 d . . P B 2
H34D H 0.682202 0.220145 0.487983 0.025 Uiso 0.15 1 calc R U P B 2
H34E H 0.717365 0.221538 0.569664 0.025 Uiso 0.15 1 calc R U P B 2
H34F H 0.674629 0.135083 0.534604 0.025 Uiso 0.15 1 calc R U P B 2

loop_
_atom_site_aniso_label
_atom_site_aniso_U_11
_atom_site_aniso_U_22
_atom_site_aniso_U_33
_atom_site_aniso_U_23
_atom_site_aniso_U_13
_atom_site_aniso_U_12
P1 0.0213(4) 0.0226(4) 0.0279(3) 0.0001(2) 0.0112(3) -0.0018(3)
N1 0.0201(10) 0.0217(12) 0.0144(7) 0.0005(10) 0.0043(7) -0.0041(9)
N2 0.0254(15) 0.0261(12) 0.0320(13) -0.0013(9) 0.0056(10) -0.0036(9)
C1 0.0169(7) 0.0158(7) 0.0108(16) 0.0005(12) 0.0058(11) -0.0001(6)
C2 0.0178(8) 0.0148(8) 0.0099(13) -0.0002(11) 0.0060(10) -0.0007(6)
C3 0.0226(8) 0.0203(15) 0.0169(13) 0.0010(9) 0.0094(8) -0.0057(9)
C4 0.0214(8) 0.026(2) 0.0207(13) -0.0014(11) 0.0082(8) -0.0079(11)
C5 0.0167(11) 0.0219(16) 0.0168(14) -0.0005(11) 0.0036(8) -0.0024(10)
C6 0.0182(10) 0.0152(9) 0.0129(12) 0.0008(10) 0.0045(11) 0.0016(7)
C7 0.0175(8) 0.0115(18) 0.0156(8) 0.0006(14) 0.0047(6) -0.0015(14)
C8 0.0172(14) 0.0186(7) 0.0147(7) -0.0007(6) 0.0053(11) -0.0018(7)
C9 0.0191(8) 0.0188(16) 0.0223(8) -0.0008(13) 0.0057(6) -0.0012(9)
C10 0.0249(17) 0.0186(14) 0.0266(13) 0.0015(11) 0.0073(14) 0.0009(12)
C11 0.029(2) 0.0187(10) 0.0263(16) -0.0015(9) 0.0056(15) -0.0058(12)
C12 0.0245(13) 0.0250(19) 0.0290(18) -0.0022(12) -0.0010(11) -0.0059(12)
C13 0.0213(12) 0.0239(16) 0.0215(14) 0.0026(11) 0.0007(10) -0.0029(11)
C14 0.0213(8) 0.0249(11) 0.0141(8) -0.0003(7) 0.0029(6) -0.0040(8)
C15 0.0308(12) 0.0350(14) 0.0259(14) 0.0097(9) 0.0093(11) 0.0023(10)
C16 0.0441(15) 0.0489(17) 0.0307(15) 0.0202(11) 0.0135(13) 0.0007(13)
C17 0.0329(13) 0.052(2) 0.0206(11) 0.0054(12) 0.0090(9) -0.0098(13)
C18 0.0298(15) 0.0358(14) 0.0229(14) -0.0088(11) 0.0117(11) -0.0096(10)
C19 0.0310(16) 0.0262(11) 0.0244(15) -0.0041(9) 0.0134(12) -0.0050(9)
C20 0.0206(11) 0.017(2) 0.0224(11) 0.0021(18) 0.0051(9) 0.0028(18)
C21 0.016(2) 0.0186(15) 0.0156(10) -0.0008(9) 0.0063(12) 0.0014(13)
C22 0.0216(8) 0.0275(13) 0.0160(8) -0.0022(7) 0.0076(6) -0.0037(8)
C23 0.0323(14) 0.0318(16) 0.0268(17) -0.0082(11) 0.0063(11) -0.0026(10)
C24 0.039(2) 0.042(2) 0.0332(19) -0.0177(15) 0.0112(16) -0.0125(14)
C25 0.0276(14) 0.060(3) 0.0233(11) -0.0119(14) 0.0049(10) -0.0162(13)
C26 0.0240(12) 0.050(2) 0.0282(15) 0.0011(13) -0.0008(11) -0.0062(13)
C27 0.0209(10) 0.0344(15) 0.0197(16) 0.0022(10) 0.0018(11) -0.0050(11)
C28 0.0170(16) 0.0215(8) 0.0153(12) 0.0011(7) -0.0015(12) 0.0000(7)
C29 0.033(2) 0.0233(13) 0.0251(9) 0.0029(9) 0.0090(11) 0.0035(11)
C30 0.049(2) 0.0232(14) 0.0327(16) 0.0008(12) 0.0109(13) 0.0082(13)
C31 0.046(2) 0.0219(11) 0.0334(17) 0.0048(11) 0.0036(13) -0.0011(12)
C32 0.0347(18) 0.0292(19) 0.0331(15) 0.0053(12) 0.0062(11) -0.0067(12)
C33 0.0252(15) 0.0244(17) 0.0233(11) 0.0024(12) 0.0054(10) -0.0026(11)
C34 0.021(2) 0.0246(19) 0.0198(8) -0.0002(10) 0.0085(15) 0.0047(12)
C35 0.0435(15) 0.0536(17) 0.0505(18) 0.0019(13) 0.0147(13) -0.0176(13)
C36 0.0249(14) 0.0340(15) 0.0283(13) -0.0003(12) 0.0113(10) 0.0062(11)
Cl1 0.017(3) 0.129(8) 0.057(3) -0.034(6) 0.019(2) -0.016(4)
P1A 0.0213(4) 0.0226(4) 0.0279(3) 0.0001(2) 0.0112(3) -0.0018(3)
N1A 0.0201(10) 0.0217(12) 0.0144(7) 0.0005(10) 0.0043(7) -0.0041(9)
C1A 0.0169(7) 0.0158(7) 0.0108(16) 0.0005(12) 0.0058(11) -0.0001(6)
C2A 0.0178(8) 0.0148(8) 0.0099(13) -0.0002(11) 0.0060(10) -0.0007(6)
C3A 0.0226(8) 0.0203(15) 0.0169(13) 0.0010(9) 0.0094(8) -0.0057(9)
C4A 0.0214(8) 0.026(2) 0.0207(13) -0.0014(11) 0.0082(8) -0.0079(11)
C5A 0.0167(11) 0.0219(16) 0.0168(14) -0.0005(11) 0.0036(8) -0.0024(10)
C6A 0.0182(10) 0.0152(9) 0.0129(12) 0.0008(10) 0.0045(11) 0.0016(7)
C7A 0.0175(8) 0.0115(18) 0.0156(8) 0.0006(14) 0.0047(6) -0.0015(14)
C8A 0.0172(14) 0.0186(7) 0.0147(7) -0.0007(6) 0.0053(11) -0.0018(7)
C9A 0.0191(8) 0.0188(16) 0.0223(8) -0.0008(13) 0.0057(6) -0.0012(9)
C10A 0.0191(8) 0.0188(16) 0.0223(8) -0.0008(13) 0.0057(6) -0.0012(9)
C11A 0.0191(8) 0.0188(16) 0.0223(8) -0.0008(13) 0.0057(6) -0.0012(9)
C12A 0.0191(8) 0.0188(16) 0.0223(8) -0.0008(13) 0.0057(6) -0.0012(9)
C13A 0.0191(8) 0.0188(16) 0.0223(8) -0.0008(13) 0.0057(6) -0.0012(9)
C14A 0.0213(8) 0.0249(11) 0.0141(8) -0.0003(7) 0.0029(6) -0.0040(8)
C15A 0.0308(12) 0.0350(14) 0.0259(14) 0.0097(9) 0.0093(11) 0.0023(10)
C16A 0.0308(12) 0.0350(14) 0.0259(14) 0.0097(9) 0.0093(11) 0.0023(10)
C17A 0.0308(12) 0.0350(14) 0.0259(14) 0.0097(9) 0.0093(11) 0.0023(10)
C18A 0.0308(12) 0.0350(14) 0.0259(14) 0.0097(9) 0.0093(11) 0.0023(10)
C19A 0.0308(12) 0.0350(14) 0.0259(14) 0.0097(9) 0.0093(11) 0.0023(10)
C20A 0.0206(11) 0.017(2) 0.0224(11) 0.0021(18) 0.0051(9) 0.0028(18)
C21A 0.016(2) 0.0186(15) 0.0156(10) -0.0008(9) 0.0063(12) 0.0014(13)
C22A 0.0216(8) 0.0275(13) 0.0160(8) -0.0022(7) 0.0076(6) -0.0037(8)
C23A 0.0323(14) 0.0318(16) 0.0268(17) -0.0082(11) 0.0063(11) -0.0026(10)
C24A 0.0323(14) 0.0318(16) 0.0268(17) -0.0082(11) 0.0063(11) -0.0026(10)
C25A 0.0323(14) 0.0318(16) 0.0268(17) -0.0082(11) 0.0063(11) -0.0026(10)
C26A 0.0323(14) 0.0318(16) 0.0268(17) -0.0082(11) 0.0063(11) -0.0026(10)
C27A 0.0323(14) 0.0318(16) 0.0268(17) -0.0082(11) 0.0063(11) -0.0026(10)
C28A 0.0170(16) 0.0215(8) 0.0153(12) 0.0011(7) -0.0015(12) 0.0000(7)
C29A 0.033(2) 0.0233(13) 0.0251(9) 0.0029(9) 0.0090(11) 0.0035(11)
C30A 0.033(2) 0.0233(13) 0.0251(9) 0.0029(9) 0.0090(11) 0.0035(11)
C31A 0.033(2) 0.0233(13) 0.0251(9) 0.0029(9) 0.0090(11) 0.0035(11)
C32A 0.033(2) 0.0233(13) 0.0251(9) 0.0029(9) 0.0090(11) 0.0035(11)
C33A 0.033(2) 0.0233(13) 0.0251(9) 0.0029(9) 0.0090(11) 0.0035(11)
C34A 0.021(2) 0.0246(19) 0.0198(8) -0.0002(10) 0.0085(15) 0.0047(12)

loop_
_atom_type_symbol
_atom_type_description
_atom_type_scat_dispersion_real
_atom_type_scat_dispersion_imag
_atom_type_scat_source
C C 0.0033 0.0016 'International Tables Vol C Tables 4.2.6.8 and 6.1.1.4'
H H 0.0000 0.0000 'International Tables Vol C Tables 4.2.6.8 and 6.1.1.4'
Cl Cl 0.1484 0.1585 'International Tables Vol C Tables 4.2.6.8 and 6.1.1.4'
N N 0.0061 0.0033 'International Tables Vol C Tables 4.2.6.8 and 6.1.1.4'
P P 0.1023 0.0942 'International Tables Vol C Tables 4.2.6.8 and 6.1.1.4'

loop_
_geom_angle_atom_site_label_1
_geom_angle_atom_site_label_2
_geom_angle_atom_site_label_3
_geom_angle
_geom_angle_site_symmetry_1
_geom_angle_site_symmetry_3
_geom_angle_publ_flag
N1 P1 N2 104.78(12) . . ?
C1 N1 P1 135.3(2) . . ?
C36 N2 C35 118.8(3) . . ?
C36 N2 P1 125.0(3) . . ?
C35 N2 P1 116.1(2) . . ?
N1 C1 C2 121.0(3) . . ?
N1 C1 C6 118.5(3) . . ?
C2 C1 C6 120.23(17) . . ?
C3 C2 C1 118.04(17) . . ?
C3 C2 C7 121.2(3) . . ?
C1 C2 C7 120.8(3) . . ?
C4 C3 C2 122.07(18) . . ?
C5 C4 C3 119.41(18) . . ?
C4 C5 C6 121.98(19) . . ?
C5 C6 C1 118.24(17) . . ?
C5 C6 C21 119.2(5) . . ?
C1 C6 C21 122.5(5) . . ?
C2 C7 C20 112.0(5) . . ?
C2 C7 C14 109.4(4) . . ?
C20 C7 C14 111.1(5) . . ?
C2 C7 C8 108.7(4) . . ?
C20 C7 C8 109.5(4) . . ?
C14 C7 C8 105.8(4) . . ?
C9 C8 C13 117.22(19) . . ?
C9 C8 C7 123.1(4) . . ?
C13 C8 C7 119.7(4) . . ?
C10 C9 C8 121.68(19) . . ?
C9 C10 C11 120.5(2) . . ?
C10 C11 C12 118.82(19) . . ?
C11 C12 C13 120.6(2) . . ?
C12 C13 C8 121.1(2) . . ?
C19 C14 C15 117.0(2) . . ?
C19 C14 C7 122.2(3) . . ?
C15 C14 C7 120.6(3) . . ?
C16 C15 C14 121.1(2) . . ?
C17 C16 C15 120.8(2) . . ?
C18 C17 C16 119.0(2) . . ?
C17 C18 C19 120.3(2) . . ?
C14 C19 C18 121.7(2) . . ?
C28 C21 C22 109.7(6) . . ?
C28 C21 C6 111.0(6) . . ?
C22 C21 C6 112.1(6) . . ?
C28 C21 C34 109.3(6) . . ?
C22 C21 C34 106.2(6) . . ?
C6 C21 C34 108.4(7) . . ?
C27 C22 C23 116.9(2) . . ?
C27 C22 C21 121.7(5) . . ?
C23 C22 C21 121.3(5) . . ?
C24 C23 C22 121.6(2) . . ?
C25 C24 C23 120.1(2) . . ?
C26 C25 C24 119.2(2) . . ?
C25 C26 C27 120.8(2) . . ?
C22 C27 C26 121.2(2) . . ?
C33 C28 C29 117.5(2) . . ?
C33 C28 C21 121.1(5) . . ?
C29 C28 C21 121.2(5) . . ?
C30 C29 C28 121.0(2) . . ?
C31 C30 C29 120.4(2) . . ?
C30 C31 C32 119.6(2) . . ?
C31 C32 C33 120.1(2) . . ?
C28 C33 C32 121.3(2) . . ?
N1A P1A Cl1 121.9(8) . . ?
C1A N1A P1A 170.9(17) . . ?
C2A C1A C6A 120.0 . . ?
C2A C1A N1A 108.5(18) . . ?
C6A C1A N1A 128.4(18) . . ?
C3A C2A C1A 120.0 . . ?
C3A C2A C7A 111.8(19) . . ?
C1A C2A C7A 126.9(19) . . ?
C2A C3A C4A 120.0 . . ?
C3A C4A C5A 120.0 . . ?
C6A C5A C4A 120.0 . . ?
C5A C6A C1A 120.0 . . ?
C5A C6A C21A 126(3) . . ?
C1A C6A C21A 113(3) . . ?
C8A C7A C14A 122(3) . . ?
C8A C7A C20A 118(3) . . ?
C14A C7A C20A 95(3) . . ?
C8A C7A C2A 115(3) . . ?
C14A C7A C2A 107(2) . . ?
C20A C7A C2A 94(3) . . ?
C7A C8A C9A 108(3) . . ?
C7A C8A C13A 131(3) . . ?
C9A C8A C13A 120.0 . . ?
C8A C9A C10A 120.0 . . ?
C11A C10A C9A 120.0 . . ?
C10A C11A C12A 120.0 . . ?
C13A C12A C11A 120.0 . . ?
C12A C13A C8A 120.0 . . ?
C15A C14A C19A 120.0 . . ?
C15A C14A C7A 125.3(16) . . ?
C19A C14A C7A 114.5(17) . . ?
C14A C15A C16A 120.0 . . ?
C15A C16A C17A 120.0 . . ?
C18A C17A C16A 120.0 . . ?
C17A C18A C19A 120.0 . . ?
C18A C19A C14A 120.0 . . ?
C34A C21A C6A 119(5) . . ?
C34A C21A C22A 111(5) . . ?
C6A C21A C22A 101(3) . . ?
C34A C21A C28A 117(5) . . ?
C6A C21A C28A 103(3) . . ?
C22A C21A C28A 102(3) . . ?
C23A C22A C27A 120.0 . . ?
C23A C22A C21A 112(3) . . ?
C27A C22A C21A 128(3) . . ?
C24A C23A C22A 120.0 . . ?
C23A C24A C25A 120.0 . . ?
C26A C25A C24A 120.0 . . ?
C25A C26A C27A 120.0 . . ?
C26A C27A C22A 120.0 . . ?
C29A C28A C33A 120.0 . . ?
C29A C28A C21A 119(3) . . ?
C33A C28A C21A 121(3) . . ?
C30A C29A C28A 120.0 . . ?
C31A C30A C29A 120.0 . . ?
C32A C31A C30A 120.0 . . ?
C31A C32A C33A 120.0 . . ?
C32A C33A C28A 120.0 . . ?

loop_
_geom_bond_atom_site_label_1
_geom_bond_atom_site_label_2
_geom_bond_distance
_geom_bond_site_symmetry_2
_geom_bond_publ_flag
P1 N1 1.555(2) . ?
P1 N2 1.707(3) . ?
N1 C1 1.404(5) . ?
N2 C36 1.415(3) . ?
N2 C35 1.444(4) . ?
C1 C2 1.425(3) . ?
C1 C6 1.427(3) . ?
C2 C3 1.396(3) . ?
C2 C7 1.522(7) . ?
C3 C4 1.386(3) . ?
C4 C5 1.380(3) . ?
C5 C6 1.395(3) . ?
C6 C21 1.556(9) . ?
C7 C20 1.525(10) . ?
C7 C14 1.540(7) . ?
C7 C8 1.566(5) . ?
C8 C9 1.397(3) . ?
C8 C13 1.400(3) . ?
C9 C10 1.386(3) . ?
C10 C11 1.387(3) . ?
C11 C12 1.388(3) . ?
C12 C13 1.391(3) . ?
C14 C19 1.393(3) . ?
C14 C15 1.397(3) . ?
C15 C16 1.392(3) . ?
C16 C17 1.382(4) . ?
C17 C18 1.376(4) . ?
C18 C19 1.393(3) . ?
C21 C28 1.523(10) . ?
C21 C22 1.532(10) . ?
C21 C34 1.608(8) . ?
C22 C27 1.392(3) . ?
C22 C23 1.404(3) . ?
C23 C24 1.391(3) . ?
C24 C25 1.383(4) . ?
C25 C26 1.373(4) . ?
C26 C27 1.397(3) . ?
C28 C33 1.392(3) . ?
C28 C29 1.396(3) . ?
C29 C30 1.393(3) . ?
C30 C31 1.376(4) . ?
C31 C32 1.377(4) . ?
C32 C33 1.394(3) . ?
Cl1 P1A 1.892(9) . ?
P1A N1A 1.414(19) . ?
N1A C1A 1.41(3) . ?
C1A C2A 1.3900 . ?
C1A C6A 1.3900 . ?
C2A C3A 1.3900 . ?
C2A C7A 1.78(4) . ?
C3A C4A 1.3900 . ?
C4A C5A 1.3900 . ?
C5A C6A 1.3900 . ?
C6A C21A 1.49(6) . ?
C7A C8A 1.34(4) . ?
C7A C14A 1.64(4) . ?
C7A C20A 1.74(6) . ?
C8A C9A 1.3900 . ?
C8A C13A 1.3900 . ?
C9A C10A 1.3900 . ?
C10A C11A 1.3900 . ?
C11A C12A 1.3900 . ?
C12A C13A 1.3900 . ?
C14A C15A 1.3900 . ?
C14A C19A 1.3900 . ?
C15A C16A 1.3900 . ?
C16A C17A 1.3900 . ?
C17A C18A 1.3900 . ?
C18A C19A 1.3900 . ?
C21A C34A 1.22(6) . ?
C21A C22A 1.64(6) . ?
C21A C28A 1.65(6) . ?
C22A C23A 1.3900 . ?
C22A C27A 1.3900 . ?
C23A C24A 1.3900 . ?
C24A C25A 1.3900 . ?
C25A C26A 1.3900 . ?
C26A C27A 1.3900 . ?
C28A C29A 1.3900 . ?
C28A C33A 1.3900 . ?
C29A C30A 1.3900 . ?
C30A C31A 1.3900 . ?
C31A C32A 1.3900 . ?
C32A C33A 1.3900 . ?
